data_7030608
loop_
_publ_author_name
'Pawar, Gajanan M.'
'Bantu, Bhasker'
'Weckesser, Jochen'
'Blechert, Siegfried'
'Wurst, Klaus'
'Buchmeiser, Michael R.'

_publ_section_title
;
 Ring-opening metathesis polymerization-derived, polymer-bound
 Cu-catalysts for click-chemistry and hydrosilylation reactions under
 micellar conditions
;
_journal_coden_ASTM DTARAF
_journal_issue 41
_journal_name_full 'Dalton Transactions'
_journal_page_first 9043
_journal_page_last 9051
_journal_paper_doi 10.1039/b909180g
_journal_year 2009
_chemical_formula_moiety 'C22 H28 Cl Cu N2'
_chemical_formula_sum 'C22 H28 Cl Cu N2'
_chemical_formula_weight 419.45
_space_group_IT_number 60
_symmetry_cell_setting orthorhombic
_symmetry_space_group_name_Hall '-P 2n 2ab'
_symmetry_space_group_name_H-M 'P b c n'
_atom_sites_solution_hydrogens geom
_atom_sites_solution_primary direct
_atom_sites_solution_secondary difmap
_audit_creation_method SHELXL-97
_cell_angle_alpha 90.00
_cell_angle_beta 90.00
_cell_angle_gamma 90.00
_cell_formula_units_Z 8
_cell_length_a 30.4627(5)
_cell_length_b 8.9030(2)
_cell_length_c 15.8730(3)
_cell_measurement_reflns_used 25513
_cell_measurement_temperature 233(2)
_cell_measurement_theta_max 26.0
_cell_measurement_theta_min 1.0
_cell_volume 4304.91(14)
_computing_data_collection COLLECT
_computing_data_reduction 'DENZO and SCALEPACK'
_computing_structure_refinement 'SHELXL-97 (Sheldrick, 1997)'
_computing_structure_solution 'SHELXS-97 (Sheldrick, 1990)'
_diffrn_ambient_temperature 233(2)
_diffrn_measured_fraction_theta_full 0.989
_diffrn_measured_fraction_theta_max 0.989
_diffrn_measurement_device_type 'Nonius KappaCCD'
_diffrn_measurement_method 'phi- and omega-scans'
_diffrn_radiation_monochromator graphite
_diffrn_radiation_source 'fine-focus sealed tube'
_diffrn_radiation_type MoK\a
_diffrn_radiation_wavelength 0.71073
_diffrn_reflns_av_R_equivalents 0.0313
_diffrn_reflns_av_sigmaI/netI 0.0238
_diffrn_reflns_limit_h_max 35
_diffrn_reflns_limit_h_min -36
_diffrn_reflns_limit_k_max 10
_diffrn_reflns_limit_k_min -10
_diffrn_reflns_limit_l_max 18
_diffrn_reflns_limit_l_min -18
_diffrn_reflns_number 18276
_diffrn_reflns_theta_full 25.00
_diffrn_reflns_theta_max 25.00
_diffrn_reflns_theta_min 1.34
_diffrn_standards_number 0
_exptl_absorpt_coefficient_mu 1.146
_exptl_absorpt_correction_type none
_exptl_crystal_colour colorless
_exptl_crystal_density_diffrn 1.294
_exptl_crystal_density_method 'not measured'
_exptl_crystal_description plate
_exptl_crystal_F_000 1760
_exptl_crystal_size_max 0.3
_exptl_crystal_size_mid 0.3
_exptl_crystal_size_min 0.07
_refine_diff_density_max 0.562
_refine_diff_density_min -0.494
_refine_diff_density_rms 0.052
_refine_ls_extinction_method none
_refine_ls_goodness_of_fit_ref 1.072
_refine_ls_hydrogen_treatment constr
_refine_ls_matrix_type full
_refine_ls_number_parameters 241
_refine_ls_number_reflns 3761
_refine_ls_number_restraints 0
_refine_ls_restrained_S_all 1.072
_refine_ls_R_factor_all 0.0521
_refine_ls_R_factor_gt 0.0444
_refine_ls_shift/su_max 0.002
_refine_ls_shift/su_mean 0.000
_refine_ls_structure_factor_coef Fsqd
_refine_ls_weighting_details 'calc w=1/[\s^2^(Fo^2^)+(0.0453P)^2^+5.5529P] where P=(Fo^2^+2Fc^2^)/3'
_refine_ls_weighting_scheme calc
_refine_ls_wR_factor_gt 0.1108
_refine_ls_wR_factor_ref 0.1146
_reflns_number_gt 3253
_reflns_number_total 3761
_reflns_threshold_expression >2sigma(I)
_cod_duplicate_entry 7002530
_cod_data_source_file b909180g.txt
_cod_data_source_block 1
_cod_original_sg_symbol_H-M Pbcn
_cod_database_code 7030608

loop_
_symmetry_equiv_pos_as_xyz
'x, y, z'
'-x+1/2, -y+1/2, z+1/2'
'-x, y, -z+1/2'
'x+1/2, -y+1/2, -z'
'-x, -y, -z'
'x-1/2, y-1/2, -z-1/2'
'x, -y, z-1/2'
'-x-1/2, y-1/2, z'

loop_
_atom_site_label
_atom_site_type_symbol
_atom_site_fract_x
_atom_site_fract_y
_atom_site_fract_z
_atom_site_U_iso_or_equiv
_atom_site_adp_type
_atom_site_occupancy
_atom_site_symmetry_multiplicity
_atom_site_calc_flag
_atom_site_refinement_flags
Cu1 Cu 0.125659(12) 0.20068(4) 0.25404(2) 0.04045(15) Uani 1 1 d .
Cl1 Cl 0.12340(3) 0.33937(13) 0.14703(6) 0.0686(3) Uani 1 1 d .
N1 N 0.10345(8) 0.1304(3) 0.42021(14) 0.0380(6) Uani 1 1 d .
N2 N 0.15444(7) -0.0318(3) 0.36577(13) 0.0346(5) Uani 1 1 d .
C1 C 0.12804(8) 0.0874(3) 0.35483(17) 0.0333(6) Uani 1 1 d .
C2 C 0.10583(12) 0.0647(4) 0.50564(19) 0.0526(8) Uani 1 1 d .
H2A H 0.0826 -0.0104 0.5126 0.063 Uiso 1 1 calc .
H2B H 0.1014 0.1435 0.5479 0.063 Uiso 1 1 calc .
C3 C 0.15018(13) -0.0081(4) 0.5184(2) 0.0558(9) Uani 1 1 d .
H3A H 0.1731 0.0691 0.5208 0.067 Uiso 1 1 calc .
H3B H 0.1505 -0.0637 0.5716 0.067 Uiso 1 1 calc .
C4 C 0.15888(11) -0.1136(3) 0.44591(18) 0.0435(7) Uani 1 1 d .
H4A H 0.1886 -0.1551 0.4507 0.052 Uiso 1 1 calc .
H4B H 0.1379 -0.1971 0.4475 0.052 Uiso 1 1 calc .
C5 C 0.07386(10) 0.2565(4) 0.40872(17) 0.0409(7) Uani 1 1 d .
C6 C 0.03088(11) 0.2272(4) 0.3842(2) 0.0542(9) Uani 1 1 d .
C7 C 0.00303(11) 0.3505(6) 0.3747(3) 0.0682(11) Uani 1 1 d .
H7 H -0.0261 0.3340 0.3572 0.082 Uiso 1 1 calc .
C8 C 0.01668(12) 0.4953(5) 0.3900(2) 0.0630(10) Uani 1 1 d .
C9 C 0.05921(12) 0.5180(4) 0.4158(2) 0.0561(9) Uani 1 1 d .
H9 H 0.0685 0.6164 0.4277 0.067 Uiso 1 1 calc .
C10 C 0.08895(10) 0.4010(4) 0.42478(19) 0.0453(7) Uani 1 1 d .
C11 C 0.17975(9) -0.0869(3) 0.29540(16) 0.0336(6) Uani 1 1 d .
C12 C 0.16041(10) -0.1888(3) 0.24007(18) 0.0389(7) Uani 1 1 d .
C13 C 0.18602(11) -0.2438(4) 0.17449(18) 0.0439(7) Uani 1 1 d .
H13 H 0.1736 -0.3127 0.1364 0.053 Uiso 1 1 calc .
C14 C 0.22914(11) -0.2005(4) 0.16362(19) 0.0454(8) Uani 1 1 d .
C15 C 0.24736(10) -0.1005(4) 0.2202(2) 0.0459(7) Uani 1 1 d .
H15 H 0.2767 -0.0706 0.2133 0.055 Uiso 1 1 calc .
C16 C 0.22328(9) -0.0430(3) 0.28730(18) 0.0377(6) Uani 1 1 d .
C61 C 0.01483(14) 0.0688(5) 0.3683(3) 0.0833(13) Uani 1 1 d .
H61A H -0.0156 0.0716 0.3506 0.125 Uiso 1 1 calc R
H61B H 0.0174 0.0104 0.4197 0.125 Uiso 1 1 calc R
H61C H 0.0325 0.0229 0.3245 0.125 Uiso 1 1 calc R
C81 C -0.01484(15) 0.6254(6) 0.3793(3) 0.0950(17) Uani 1 1 d .
H81A H -0.0358 0.6256 0.4254 0.143 Uiso 1 1 calc R
H81B H -0.0304 0.6149 0.3263 0.143 Uiso 1 1 calc R
H81C H 0.0014 0.7190 0.3794 0.143 Uiso 1 1 calc R
C101 C 0.13589(11) 0.4304(4) 0.4494(3) 0.0607(9) Uani 1 1 d .
H10A H 0.1373 0.5197 0.4843 0.091 Uiso 1 1 calc R
H10B H 0.1534 0.4453 0.3990 0.091 Uiso 1 1 calc R
H10C H 0.1472 0.3452 0.4807 0.091 Uiso 1 1 calc R
C121 C 0.11335(12) -0.2375(5) 0.2487(2) 0.0586(9) Uani 1 1 d .
H12A H 0.0942 -0.1574 0.2296 0.088 Uiso 1 1 calc R
H12B H 0.1071 -0.2598 0.3073 0.088 Uiso 1 1 calc R
H12C H 0.1084 -0.3265 0.2148 0.088 Uiso 1 1 calc R
C141 C 0.25609(14) -0.2618(5) 0.0909(2) 0.0654(10) Uani 1 1 d .
H14A H 0.2865 -0.2714 0.1082 0.098 Uiso 1 1 calc R
H14B H 0.2542 -0.1936 0.0434 0.098 Uiso 1 1 calc R
H14C H 0.2448 -0.3595 0.0747 0.098 Uiso 1 1 calc R
C161 C 0.24437(11) 0.0631(4) 0.3494(2) 0.0536(8) Uani 1 1 d .
H16A H 0.2487 0.0119 0.4027 0.080 Uiso 1 1 calc R
H16B H 0.2255 0.1495 0.3578 0.080 Uiso 1 1 calc R
H16C H 0.2725 0.0960 0.3277 0.080 Uiso 1 1 calc R

loop_
_atom_site_aniso_label
_atom_site_aniso_U_11
_atom_site_aniso_U_22
_atom_site_aniso_U_33
_atom_site_aniso_U_23
_atom_site_aniso_U_13
_atom_site_aniso_U_12
Cu1 0.0432(2) 0.0471(3) 0.0311(2) 0.00519(16) 0.00087(14) 0.01248(16)
Cl1 0.0805(6) 0.0771(7) 0.0482(5) 0.0253(5) 0.0065(4) 0.0258(5)
N1 0.0428(13) 0.0403(14) 0.0310(12) 0.0007(11) 0.0049(10) 0.0088(11)
N2 0.0413(12) 0.0345(13) 0.0280(11) 0.0007(10) 0.0014(9) 0.0061(10)
C1 0.0330(14) 0.0367(16) 0.0303(14) -0.0030(12) -0.0005(11) 0.0021(12)
C2 0.068(2) 0.055(2) 0.0345(16) 0.0062(15) 0.0131(15) 0.0150(18)
C3 0.079(2) 0.053(2) 0.0348(16) 0.0093(15) -0.0005(16) 0.0153(19)
C4 0.0571(18) 0.0379(17) 0.0354(15) 0.0091(13) 0.0018(13) 0.0089(14)
C5 0.0412(16) 0.0504(18) 0.0312(14) -0.0002(14) 0.0066(12) 0.0132(14)
C6 0.0459(18) 0.069(2) 0.0473(18) -0.0074(17) 0.0023(15) 0.0093(17)
C7 0.0405(19) 0.106(3) 0.058(2) 0.000(2) 0.0002(15) 0.022(2)
C8 0.060(2) 0.074(3) 0.055(2) 0.012(2) 0.0132(18) 0.034(2)
C9 0.063(2) 0.049(2) 0.056(2) 0.0107(17) 0.0168(17) 0.0190(17)
C10 0.0466(17) 0.0496(19) 0.0395(16) 0.0032(14) 0.0082(13) 0.0122(15)
C11 0.0387(14) 0.0320(15) 0.0302(14) 0.0027(12) 0.0008(11) 0.0073(12)
C12 0.0390(15) 0.0426(17) 0.0352(15) -0.0008(13) -0.0012(12) 0.0024(13)
C13 0.0549(19) 0.0428(17) 0.0341(15) -0.0050(14) -0.0032(13) 0.0072(15)
C14 0.0517(19) 0.0474(19) 0.0372(16) 0.0059(14) 0.0076(14) 0.0171(15)
C15 0.0397(16) 0.0488(18) 0.0491(17) 0.0074(16) 0.0080(14) 0.0063(14)
C16 0.0418(15) 0.0317(15) 0.0397(15) 0.0053(13) -0.0010(12) 0.0021(12)
C61 0.057(2) 0.095(3) 0.098(3) -0.023(3) -0.010(2) -0.009(2)
C81 0.082(3) 0.113(4) 0.090(3) 0.033(3) 0.018(3) 0.060(3)
C101 0.058(2) 0.052(2) 0.072(2) -0.0058(19) -0.0039(18) 0.0064(17)
C121 0.0451(18) 0.078(3) 0.052(2) -0.0146(19) -0.0013(14) -0.0140(19)
C141 0.073(2) 0.072(2) 0.051(2) -0.0042(19) 0.0204(18) 0.022(2)
C161 0.0517(19) 0.051(2) 0.058(2) -0.0034(17) 0.0002(16) -0.0127(16)

loop_
_atom_type_symbol
_atom_type_description
_atom_type_scat_dispersion_real
_atom_type_scat_dispersion_imag
_atom_type_scat_source
C C 0.0033 0.0016 'International Tables Vol C Tables 4.2.6.8 and 6.1.1.4'
H H 0.0000 0.0000 'International Tables Vol C Tables 4.2.6.8 and 6.1.1.4'
N N 0.0061 0.0033 'International Tables Vol C Tables 4.2.6.8 and 6.1.1.4'
Cl Cl 0.1484 0.1585 'International Tables Vol C Tables 4.2.6.8 and 6.1.1.4'
Cu Cu 0.3201 1.2651 'International Tables Vol C Tables 4.2.6.8 and 6.1.1.4'

loop_
_geom_angle_atom_site_label_1
_geom_angle_atom_site_label_2
_geom_angle_atom_site_label_3
_geom_angle
C1 Cu1 Cl1 176.20(9)
C1 N1 C5 118.2(2)
C1 N1 C2 124.8(2)
C5 N1 C2 116.9(2)
C1 N2 C11 119.2(2)
C1 N2 C4 123.9(2)
C11 N2 C4 116.9(2)
N1 C1 N2 117.5(2)
N1 C1 Cu1 118.8(2)
N2 C1 Cu1 123.61(19)
N1 C2 C3 109.6(2)
N1 C2 H2A 109.7
C3 C2 H2A 109.7
N1 C2 H2B 109.7
C3 C2 H2B 109.7
H2A C2 H2B 108.2
C4 C3 C2 108.8(3)
C4 C3 H3A 109.9
C2 C3 H3A 109.9
C4 C3 H3B 109.9
C2 C3 H3B 109.9
H3A C3 H3B 108.3
N2 C4 C3 109.6(2)
N2 C4 H4A 109.8
C3 C4 H4A 109.8
N2 C4 H4B 109.8
C3 C4 H4B 109.8
H4A C4 H4B 108.2
C10 C5 C6 122.4(3)
C10 C5 N1 119.2(3)
C6 C5 N1 118.3(3)
C5 C6 C7 117.1(4)
C5 C6 C61 121.7(3)
C7 C6 C61 121.2(3)
C8 C7 C6 122.3(3)
C8 C7 H7 118.9
C6 C7 H7 118.9
C9 C8 C7 118.4(3)
C9 C8 C81 121.2(4)
C7 C8 C81 120.3(4)
C8 C9 C10 122.4(4)
C8 C9 H9 118.8
C10 C9 H9 118.8
C9 C10 C5 117.4(3)
C9 C10 C101 121.1(3)
C5 C10 C101 121.5(3)
C16 C11 C12 121.9(3)
C16 C11 N2 119.1(2)
C12 C11 N2 118.9(2)
C13 C12 C11 117.7(3)
C13 C12 C121 120.1(3)
C11 C12 C121 122.2(3)
C14 C13 C12 121.9(3)
C14 C13 H13 119.0
C12 C13 H13 119.0
C13 C14 C15 118.8(3)
C13 C14 C141 120.6(3)
C15 C14 C141 120.6(3)
C14 C15 C16 121.5(3)
C14 C15 H15 119.2
C16 C15 H15 119.2
C11 C16 C15 118.1(3)
C11 C16 C161 121.5(3)
C15 C16 C161 120.4(3)
C6 C61 H61A 109.5
C6 C61 H61B 109.5
H61A C61 H61B 109.5
C6 C61 H61C 109.5
H61A C61 H61C 109.5
H61B C61 H61C 109.5
C8 C81 H81A 109.5
C8 C81 H81B 109.5
H81A C81 H81B 109.5
C8 C81 H81C 109.5
H81A C81 H81C 109.5
H81B C81 H81C 109.5
C10 C101 H10A 109.5
C10 C101 H10B 109.5
H10A C101 H10B 109.5
C10 C101 H10C 109.5
H10A C101 H10C 109.5
H10B C101 H10C 109.5
C12 C121 H12A 109.5
C12 C121 H12B 109.5
H12A C121 H12B 109.5
C12 C121 H12C 109.5
H12A C121 H12C 109.5
H12B C121 H12C 109.5
C14 C141 H14A 109.5
C14 C141 H14B 109.5
H14A C141 H14B 109.5
C14 C141 H14C 109.5
H14A C141 H14C 109.5
H14B C141 H14C 109.5
C16 C161 H16A 109.5
C16 C161 H16B 109.5
H16A C161 H16B 109.5
C16 C161 H16C 109.5
H16A C161 H16C 109.5
H16B C161 H16C 109.5

loop_
_geom_bond_atom_site_label_1
_geom_bond_atom_site_label_2
_geom_bond_distance
Cu1 C1 1.892(3)
Cu1 Cl1 2.1011(9)
N1 C1 1.336(3)
N1 C5 1.451(4)
N1 C2 1.479(4)
N2 C1 1.343(4)
N2 C11 1.443(3)
N2 C4 1.472(3)
C2 C3 1.512(5)
C2 H2A 0.9800
C2 H2B 0.9800
C3 C4 1.509(4)
C3 H3A 0.9800
C3 H3B 0.9800
C4 H4A 0.9800
C4 H4B 0.9800
C5 C10 1.390(5)
C5 C6 1.391(5)
C6 C7 1.395(5)
C6 C61 1.514(6)
C7 C8 1.376(6)
C7 H7 0.9400
C8 C9 1.373(5)
C8 C81 1.514(5)
C9 C10 1.388(4)
C9 H9 0.9400
C10 C101 1.505(5)
C11 C16 1.388(4)
C11 C12 1.393(4)
C12 C13 1.390(4)
C12 C121 1.504(5)
C13 C14 1.380(5)
C13 H13 0.9400
C14 C15 1.381(5)
C14 C141 1.518(4)
C15 C16 1.390(4)
C15 H15 0.9400
C16 C161 1.509(4)
C61 H61A 0.9700
C61 H61B 0.9700
C61 H61C 0.9700
C81 H81A 0.9700
C81 H81B 0.9700
C81 H81C 0.9700
C101 H10A 0.9700
C101 H10B 0.9700
C101 H10C 0.9700
C121 H12A 0.9700
C121 H12B 0.9700
C121 H12C 0.9700
C141 H14A 0.9700
C141 H14B 0.9700
C141 H14C 0.9700
C161 H16A 0.9700
C161 H16B 0.9700
C161 H16C 0.9700
